data_1536889
loop_
_publ_author_name
'Feng, M.-L.'
'Mao, J.-G.'

_publ_section_title
;
 Synthesis, crystal structure and characterization of a new layered
 lanthanum(III) diselenite hydrogenselenite: La (Se2 O5) (H Se O3) . H2 O
;
_journal_name_full 'Journal of Alloys Compd.'
_journal_page_first 33
_journal_page_last 37
_journal_volume 391
_journal_year 2005
_chemical_formula_sum 'H5 La O10 Se3'
_chemical_name_systematic 'La (Se2 O5) (H Se O3) (H2 O)2'
_space_group_IT_number 61
_symmetry_space_group_name_Hall '-P 2ac 2ab'
_symmetry_space_group_name_H-M 'P b c a'
_cell_angle_alpha 90
_cell_angle_beta 90
_cell_angle_gamma 90
_cell_formula_units_Z 8
_cell_length_a 7.329
_cell_length_b 11.013
_cell_length_c 22.802
_cell_volume 1840.447
_citation_journal_id_ASTM JALCEU
_cod_data_source_file Feng_JALCEU_2005_1574.cif
_cod_data_source_block H5La1O10Se3
_cod_original_formula_sum 'H5 La1 O10 Se3'
_cod_database_code 1536889

loop_
_symmetry_equiv_pos_as_xyz
x,y,z
-x+1/2,-y,z+1/2
x+1/2,-y+1/2,-z
-x,y+1/2,-z+1/2
-x,-y,-z
x-1/2,y,-z-1/2
-x-1/2,y-1/2,z
x,-y-1/2,z-1/2

loop_
_atom_site_label
_atom_site_type_symbol
_atom_site_fract_x
_atom_site_fract_y
_atom_site_fract_z
_atom_site_occupancy
_atom_site_U_iso_or_equiv
H1 H+1 -0.1906 0.8523 0.1952 1 0.0
O1 O-2 0.1074 0.5973 0.00506 1 0.0
O5 O-2 0.7255 0.5247 0.1005 1 0.0
O2 O-2 0.2575 0.7994 0.0408 1 0.0
Se3 Se+4 0.03546 0.79559 0.13721 1 0.0
O6 O-2 0.2204 0.8717 0.1588 1 0.0
O8 O-2 -0.0936 0.819 0.2032 1 0.0
O3 O-2 0.3914 0.5721 0.0655 1 0.0
La1 La+3 0.04643 0.45565 0.092955 1 0.0
O4 O-2 0.6207 0.7536 0.0986 1 0.0
O10 O-2 -0.2611 0.6119 0.2421 1 0.0
Se1 Se+4 0.30788 0.67149 0.00626 1 0.0
O9 O-2 -0.0783 0.425 0.2001 1 0.0
Se2 Se+4 0.55748 0.61563 0.12154 1 0.0
O7 O-2 0.0883 0.6494 0.1478 1 0.0
